data_1554610
loop_
_publ_author_name
'Lieske, Lauren E.'
'Rheingold, Arnold L.'
'Machan, Charles W.'

_publ_section_title
;
 Electrochemical reduction of carbon dioxide with a molecular polypyridyl
 nickel complex
;
_journal_issue 6
_journal_name_full 'Sustainable Energy &amp; Fuels'
_journal_page_first 1269
_journal_paper_doi 10.1039/C8SE00027A
_journal_volume 2
_journal_year 2018
_chemical_formula_moiety 'C26 H28 N6 Ni, 2(F6 P)'
_chemical_formula_sum 'C26 H28 F12 N6 Ni P2'
_chemical_formula_weight 773.19
_space_group_crystal_system monoclinic
_space_group_IT_number 14
_space_group_name_Hall '-P 2yn'
_space_group_name_H-M_alt 'P 1 21/n 1'
_atom_sites_solution_hydrogens geom
_atom_sites_solution_primary dual
_audit_creation_date 2017-08-30
_audit_creation_method
;
Olex2 1.2-beta
(compiled 2017.08.10 svn.r3458 for OlexSys, GUI svn.r5381)
;
_audit_update_record
;
2018-01-15 deposited with the CCDC.
2018-04-11 downloaded from the CCDC.
;
_cell_angle_alpha 90
_cell_angle_beta 100.970(2)
_cell_angle_gamma 90
_cell_formula_units_Z 4
_cell_length_a 13.8699(6)
_cell_length_b 17.1455(7)
_cell_length_c 14.2982(8)
_cell_measurement_reflns_used 2343
_cell_measurement_temperature 100
_cell_measurement_theta_max 22.169
_cell_measurement_theta_min 2.565
_cell_volume 3338.1(3)
_computing_cell_refinement 'SAINT V8.38A (?, 2016)'
_computing_data_collection 'APEX2 v2013.6-2 (Bruker, 2013)'
_computing_data_reduction 'SAINT V8.38A (?, 2016)'
_computing_molecular_graphics 'Olex2 (Dolomanov et al., 2009)'
_computing_publication_material 'Olex2 (Dolomanov et al., 2009)'
_computing_structure_refinement 'ShelXL (Sheldrick, 2015)'
_computing_structure_solution 'XT (Sheldrick, 2008)'
_diffrn_ambient_temperature 100.0
_diffrn_detector 'Bruker APEX CCD'
_diffrn_detector_area_resol_mean 8.0
_diffrn_detector_type 'CCD Area Detector'
_diffrn_measured_fraction_theta_full 0.961
_diffrn_measured_fraction_theta_max 0.959
_diffrn_measurement_device 'Kappa Four-Circle Diffractometer'
_diffrn_measurement_device_type 'Bruker APEX-II CCD'
_diffrn_measurement_method '\f and \w scans'
_diffrn_radiation_monochromator graphite
_diffrn_radiation_probe x-ray
_diffrn_radiation_type MoK\a
_diffrn_radiation_wavelength 0.71073
_diffrn_reflns_av_R_equivalents 0.0550
_diffrn_reflns_av_unetI/netI 0.0868
_diffrn_reflns_Laue_measured_fraction_full 0.961
_diffrn_reflns_Laue_measured_fraction_max 0.959
_diffrn_reflns_limit_h_max 17
_diffrn_reflns_limit_h_min -11
_diffrn_reflns_limit_k_max 20
_diffrn_reflns_limit_k_min -21
_diffrn_reflns_limit_l_max 12
_diffrn_reflns_limit_l_min -17
_diffrn_reflns_number 15877
_diffrn_reflns_point_group_measured_fraction_full 0.961
_diffrn_reflns_point_group_measured_fraction_max 0.959
_diffrn_reflns_theta_full 25.242
_diffrn_reflns_theta_max 26.027
_diffrn_reflns_theta_min 2.565
_diffrn_source 'sealed tube'
_diffrn_source_type fine-focus
_diffrn_standards_number 0
_exptl_absorpt_coefficient_mu 0.772
_exptl_absorpt_correction_T_max 0.4293
_exptl_absorpt_correction_T_min 0.3852
_exptl_absorpt_correction_type multi-scan
_exptl_absorpt_process_details
'SADABS-2016/2 (Bruker,2016/2) was used for absorption correction. wR2(int) was 0.0494 before and 0.0440 after correction. The Ratio of minimum to maximum transmission is 0.8973. The \l/2 correction factor is Not present.'
_exptl_crystal_colour pink
_exptl_crystal_colour_primary pink
_exptl_crystal_density_diffrn 1.539
_exptl_crystal_description plate
_exptl_crystal_F_000 1568
_exptl_crystal_size_max 0.26
_exptl_crystal_size_mid 0.15
_exptl_crystal_size_min 0.1
_refine_diff_density_max 0.516
_refine_diff_density_min -0.424
_refine_diff_density_rms 0.080
_refine_ls_extinction_method none
_refine_ls_goodness_of_fit_ref 1.011
_refine_ls_hydrogen_treatment constr
_refine_ls_matrix_type full
_refine_ls_number_parameters 424
_refine_ls_number_reflns 6314
_refine_ls_number_restraints 0
_refine_ls_restrained_S_all 1.011
_refine_ls_R_factor_all 0.0902
_refine_ls_R_factor_gt 0.0471
_refine_ls_shift/su_max 0.001
_refine_ls_shift/su_mean 0.000
_refine_ls_structure_factor_coef Fsqd
_refine_ls_weighting_details 'w=1/[\s^2^(Fo^2^)+(0.0384P)^2^+1.0052P] where P=(Fo^2^+2Fc^2^)/3'
_refine_ls_weighting_scheme calc
_refine_ls_wR_factor_gt 0.0906
_refine_ls_wR_factor_ref 0.1046
_reflns_Friedel_coverage 0.000
_reflns_number_gt 4096
_reflns_number_total 6314
_reflns_threshold_expression 'I > 2\s(I)'
_cod_data_source_file c8se00027a2.cif
_cod_data_source_block p21n_a_sq
_cod_depositor_comments
;
The following automatic conversions were performed:

data item '_diffrn_radiation_probe' value 'X-ray' was changed to
'x-ray' in accordance with the
/home/saulius/struct/COD-crude-data/automatic-downloads/DataCite-retrospective/RSC/depositions/lib/dictionaries/cif_core.dic
dictionary named 'cif_core.dic' version 2.4.2 last updated on
2011-04-26.

Automatic conversion script
Id: cif_fix_values 6909 2019-04-08 15:41:33Z antanas 
;
_cod_database_code 1554610
_shelx_shelxl_version_number 2016/6
_shelx_space_group_comment
;
The symmetry employed for this shelxl refinement is uniquely defined
by the following loop, which should always be used as a source of
symmetry information in preference to the above space-group names.
They are only intended as comments.
;
_shelx_estimated_absorpt_t_max 0.927
_shelx_estimated_absorpt_t_min 0.825
_olex2_refinement_description
;
1. Fixed Uiso
 At 1.2 times of:
  All C(H) groups, All C(H,H) groups
2.a Secondary CH2 refined with riding coordinates:
 C6(H6A,H6B), C7(H7A,H7B), C26(H26A,H26B), C19(H19A,H19B), C18(H18A,H18B),
 C25(H25A,H25B)
2.b Aromatic/amide H refined with riding coordinates:
 C1(H1), C13(H13), C4(H4), C3(H3), C24(H24), C15(H15), C9(H9), C2(H2),
 C12(H12), C16(H16), C21(H21), C14(H14), C11(H11), C23(H23), C10(H10), C22(H22)
;
_olex2_submission_special_instructions 'No special instructions were received'

loop_
_space_group_symop_operation_xyz
'x, y, z'
'-x+1/2, y+1/2, -z+1/2'
'-x, -y, -z'
'x-1/2, -y-1/2, z-1/2'

loop_
_atom_site_label
_atom_site_type_symbol
_atom_site_fract_x
_atom_site_fract_y
_atom_site_fract_z
_atom_site_U_iso_or_equiv
_atom_site_adp_type
_atom_site_occupancy
_atom_site_site_symmetry_order
_atom_site_calc_flag
_atom_site_refinement_flags_posn
Ni1 Ni 0.34536(3) 0.77646(2) 0.11797(3) 0.01430(13) Uani 1 1 d .
P2 P 0.23965(7) 1.06950(5) -0.10102(7) 0.0187(2) Uani 1 1 d .
P1 P -0.01110(7) 0.62104(5) 0.19770(7) 0.0234(2) Uani 1 1 d .
F9 F 0.33605(14) 1.06623(10) -0.01803(14) 0.0235(5) Uani 1 1 d .
F11 F 0.21564(15) 0.98041(10) -0.07960(16) 0.0284(5) Uani 1 1 d .
F7 F 0.30265(15) 1.04106(11) -0.17676(15) 0.0293(5) Uani 1 1 d .
F4 F 0.01848(16) 0.68886(11) 0.13231(16) 0.0330(6) Uani 1 1 d .
F10 F 0.17657(15) 1.09736(11) -0.02483(17) 0.0325(6) Uani 1 1 d .
F8 F 0.26457(16) 1.15841(11) -0.12146(17) 0.0353(6) Uani 1 1 d .
F12 F 0.14366(15) 1.07262(13) -0.18348(17) 0.0387(6) Uani 1 1 d .
F1 F -0.03714(17) 0.55131(13) 0.26266(17) 0.0474(7) Uani 1 1 d .
N1 N 0.2804(2) 0.68635(15) 0.0311(2) 0.0177(7) Uani 1 1 d .
F2 F 0.10077(17) 0.59227(13) 0.2177(2) 0.0527(8) Uani 1 1 d .
F6 F 0.0152(2) 0.67587(14) 0.28816(18) 0.0578(8) Uani 1 1 d .
N6 N 0.2195(2) 0.84508(15) 0.0828(2) 0.0175(7) Uani 1 1 d .
N2 N 0.4081(2) 0.79648(15) -0.0023(2) 0.0170(7) Uani 1 1 d .
N5 N 0.3213(2) 0.77537(15) 0.2575(2) 0.0163(7) Uani 1 1 d .
N3 N 0.4726(2) 0.70956(15) 0.1585(2) 0.0188(7) Uani 1 1 d .
N4 N 0.4087(2) 0.88351(15) 0.1684(2) 0.0177(7) Uani 1 1 d .
F3 F -0.0344(2) 0.56568(14) 0.10790(18) 0.0768(10) Uani 1 1 d .
F5 F -0.12010(18) 0.65021(18) 0.1795(2) 0.0818(11) Uani 1 1 d .
C20 C 0.2297(3) 0.91665(19) 0.1220(3) 0.0192(8) Uani 1 1 d .
C1 C 0.2358(3) 0.62108(19) 0.0536(3) 0.0223(9) Uani 1 1 d .
H1 H 0.232476 0.611953 0.118487 0.027 Uiso 1 1 calc R
C5 C 0.2839(3) 0.69857(19) -0.0616(3) 0.0187(8) Uani 1 1 d .
C13 C 0.2566(3) 0.73311(19) 0.2958(3) 0.0195(8) Uani 1 1 d .
H13 H 0.208798 0.702974 0.254750 0.023 Uiso 1 1 calc R
C17 C 0.3857(3) 0.82172(18) 0.3155(3) 0.0171(8) Uani 1 1 d .
C6 C 0.3309(3) 0.77471(19) -0.0838(3) 0.0199(8) Uani 1 1 d .
H6A H 0.359775 0.768481 -0.141585 0.024 Uiso 1 1 calc R
H6B H 0.280599 0.816310 -0.096039 0.024 Uiso 1 1 calc R
C7 C 0.4982(3) 0.7480(2) 0.0015(3) 0.0234(9) Uani 1 1 d .
H7A H 0.551853 0.781752 -0.012095 0.028 Uiso 1 1 calc R
H7B H 0.485002 0.707950 -0.049230 0.028 Uiso 1 1 calc R
C8 C 0.5321(3) 0.70813(18) 0.0955(3) 0.0193(8) Uani 1 1 d .
C4 C 0.2451(3) 0.6462(2) -0.1321(3) 0.0240(9) Uani 1 1 d .
H4 H 0.249618 0.655794 -0.196592 0.029 Uiso 1 1 calc R
C3 C 0.1994(3) 0.5794(2) -0.1074(3) 0.0267(9) Uani 1 1 d .
H3 H 0.171679 0.542725 -0.154699 0.032 Uiso 1 1 calc R
C26 C 0.4320(3) 0.88159(18) 0.0026(3) 0.0216(9) Uani 1 1 d .
H26A H 0.371330 0.912562 -0.017457 0.026 Uiso 1 1 calc R
H26B H 0.477735 0.893917 -0.040704 0.026 Uiso 1 1 calc R
C24 C 0.1283(3) 0.8203(2) 0.0451(3) 0.0210(9) Uani 1 1 d .
H24 H 0.120916 0.770141 0.016474 0.025 Uiso 1 1 calc R
C15 C 0.3243(3) 0.7774(2) 0.4517(3) 0.0270(9) Uani 1 1 d .
H15 H 0.326642 0.776741 0.518553 0.032 Uiso 1 1 calc R
C9 C 0.6217(3) 0.6692(2) 0.1140(3) 0.0315(10) Uani 1 1 d .
H9 H 0.663794 0.670445 0.068791 0.038 Uiso 1 1 calc R
C19 C 0.3314(3) 0.94460(19) 0.1627(3) 0.0230(9) Uani 1 1 d .
H19A H 0.347833 0.988168 0.123089 0.028 Uiso 1 1 calc R
H19B H 0.332261 0.965269 0.227527 0.028 Uiso 1 1 calc R
C18 C 0.4552(3) 0.8683(2) 0.2678(3) 0.0220(9) Uani 1 1 d .
H18A H 0.471294 0.918327 0.301912 0.026 Uiso 1 1 calc R
H18B H 0.517044 0.838909 0.270034 0.026 Uiso 1 1 calc R
C2 C 0.1950(3) 0.5672(2) -0.0134(3) 0.0272(10) Uani 1 1 d .
H2 H 0.163909 0.521867 0.005134 0.033 Uiso 1 1 calc R
C12 C 0.5000(3) 0.66933(19) 0.2407(3) 0.0255(9) Uani 1 1 d .
H12 H 0.457325 0.669338 0.285390 0.031 Uiso 1 1 calc R
C16 C 0.3885(3) 0.82418(19) 0.4126(3) 0.0235(9) Uani 1 1 d .
H16 H 0.433635 0.857418 0.452161 0.028 Uiso 1 1 calc R
C21 C 0.1493(3) 0.9640(2) 0.1251(3) 0.0302(10) Uani 1 1 d .
H21 H 0.158276 1.014311 0.153249 0.036 Uiso 1 1 calc R
C14 C 0.2573(3) 0.7320(2) 0.3918(3) 0.0266(9) Uani 1 1 d .
H14 H 0.212098 0.700333 0.416843 0.032 Uiso 1 1 calc R
C25 C 0.4791(3) 0.9019(2) 0.1047(3) 0.0217(9) Uani 1 1 d .
H25A H 0.540223 0.871338 0.124366 0.026 Uiso 1 1 calc R
H25B H 0.496188 0.957970 0.109372 0.026 Uiso 1 1 calc R
C11 C 0.5861(3) 0.6287(2) 0.2625(3) 0.0300(10) Uani 1 1 d .
H11 H 0.602351 0.600832 0.320868 0.036 Uiso 1 1 calc R
C23 C 0.0453(3) 0.8638(2) 0.0459(3) 0.0330(11) Uani 1 1 d .
H23 H -0.017853 0.844006 0.018990 0.040 Uiso 1 1 calc R
C10 C 0.6492(3) 0.6286(2) 0.1986(3) 0.0351(11) Uani 1 1 d .
H10 H 0.709936 0.601389 0.212289 0.042 Uiso 1 1 calc R
C22 C 0.0559(3) 0.9374(2) 0.0867(3) 0.0413(12) Uani 1 1 d .
H22 H -0.000043 0.968981 0.088461 0.050 Uiso 1 1 calc R

loop_
_atom_site_aniso_label
_atom_site_aniso_U_11
_atom_site_aniso_U_22
_atom_site_aniso_U_33
_atom_site_aniso_U_23
_atom_site_aniso_U_13
_atom_site_aniso_U_12
Ni1 0.0128(2) 0.0166(2) 0.0134(2) 0.0003(2) 0.0022(2) -0.0030(2)
P2 0.0137(5) 0.0209(5) 0.0215(6) 0.0013(4) 0.0033(5) -0.0003(4)
P1 0.0230(6) 0.0281(5) 0.0188(6) 0.0083(5) 0.0031(5) -0.0068(5)
F9 0.0166(11) 0.0314(11) 0.0205(12) 0.0000(9) -0.0016(10) -0.0038(9)
F11 0.0330(13) 0.0220(10) 0.0296(14) -0.0023(10) 0.0041(11) -0.0086(10)
F7 0.0258(13) 0.0407(12) 0.0233(13) -0.0068(10) 0.0095(11) 0.0001(10)
F4 0.0381(14) 0.0283(11) 0.0333(15) 0.0150(10) 0.0088(12) -0.0075(10)
F10 0.0239(13) 0.0347(12) 0.0450(16) -0.0077(11) 0.0218(12) 0.0015(10)
F8 0.0409(15) 0.0208(11) 0.0447(16) 0.0095(10) 0.0091(13) -0.0012(10)
F12 0.0202(13) 0.0555(14) 0.0354(15) 0.0049(12) -0.0074(12) 0.0010(11)
F1 0.0490(17) 0.0539(15) 0.0395(16) 0.0222(13) 0.0091(14) -0.0197(13)
N1 0.0177(17) 0.0172(14) 0.0184(18) -0.0035(13) 0.0040(15) -0.0015(13)
F2 0.0387(16) 0.0481(14) 0.074(2) 0.0304(14) 0.0180(16) 0.0126(12)
F6 0.088(2) 0.0572(15) 0.0336(16) -0.0153(13) 0.0257(16) -0.0175(15)
N6 0.0167(17) 0.0199(15) 0.0174(18) 0.0024(13) 0.0070(15) -0.0015(13)
N2 0.0116(16) 0.0217(15) 0.0182(17) 0.0019(13) 0.0036(15) -0.0022(12)
N5 0.0165(16) 0.0188(14) 0.0135(16) 0.0012(13) 0.0030(14) -0.0024(13)
N3 0.0165(17) 0.0193(15) 0.0199(18) 0.0034(13) 0.0019(15) -0.0012(13)
N4 0.0151(17) 0.0204(15) 0.0168(17) 0.0039(13) 0.0007(15) -0.0041(13)
F3 0.138(3) 0.0600(17) 0.0326(17) -0.0149(14) 0.0169(19) -0.0652(19)
F5 0.0235(15) 0.120(2) 0.104(3) 0.064(2) 0.0180(18) 0.0123(16)
C20 0.024(2) 0.0192(18) 0.016(2) 0.0039(16) 0.0069(18) -0.0003(16)
C1 0.028(2) 0.0228(19) 0.017(2) -0.0016(17) 0.0074(19) -0.0038(17)
C5 0.016(2) 0.0230(18) 0.017(2) -0.0008(16) 0.0042(18) 0.0005(16)
C13 0.0148(19) 0.0224(18) 0.021(2) 0.0013(17) 0.0040(18) -0.0025(16)
C17 0.015(2) 0.0206(18) 0.015(2) 0.0036(16) 0.0022(18) 0.0011(16)
C6 0.021(2) 0.0265(19) 0.013(2) -0.0026(17) 0.0055(18) -0.0027(17)
C7 0.017(2) 0.0283(19) 0.027(2) 0.0012(18) 0.0095(19) -0.0008(17)
C8 0.015(2) 0.0171(18) 0.025(2) -0.0006(16) 0.0014(19) -0.0026(15)
C4 0.024(2) 0.032(2) 0.015(2) -0.0016(17) 0.0014(19) -0.0010(18)
C3 0.026(2) 0.029(2) 0.024(2) -0.0112(18) 0.002(2) -0.0080(18)
C26 0.022(2) 0.0219(18) 0.022(2) 0.0066(16) 0.0080(19) -0.0045(16)
C24 0.015(2) 0.028(2) 0.020(2) 0.0000(17) 0.0021(18) -0.0032(17)
C15 0.026(2) 0.041(2) 0.015(2) 0.0028(19) 0.0049(19) 0.006(2)
C9 0.022(2) 0.032(2) 0.043(3) 0.000(2) 0.010(2) -0.0012(19)
C19 0.028(2) 0.0183(18) 0.022(2) 0.0020(16) 0.004(2) 0.0023(17)
C18 0.021(2) 0.0255(19) 0.018(2) -0.0037(17) 0.0005(19) -0.0061(17)
C2 0.026(2) 0.0215(19) 0.035(3) -0.0026(19) 0.009(2) -0.0079(17)
C12 0.027(2) 0.0227(19) 0.026(2) 0.0035(18) 0.002(2) -0.0010(18)
C16 0.028(2) 0.0246(19) 0.018(2) -0.0017(17) 0.004(2) 0.0009(18)
C21 0.024(2) 0.022(2) 0.047(3) -0.0018(19) 0.013(2) 0.0010(18)
C14 0.022(2) 0.035(2) 0.024(2) 0.0043(19) 0.009(2) -0.0032(18)
C25 0.021(2) 0.0243(19) 0.022(2) 0.0001(17) 0.0086(19) -0.0093(17)
C11 0.028(2) 0.025(2) 0.034(3) 0.0091(19) -0.001(2) 0.0003(18)
C23 0.013(2) 0.036(2) 0.050(3) 0.007(2) 0.006(2) 0.0027(18)
C10 0.021(2) 0.030(2) 0.050(3) 0.008(2) -0.002(2) 0.0077(19)
C22 0.027(3) 0.034(2) 0.069(4) 0.002(2) 0.023(3) 0.006(2)

loop_
_atom_type_symbol
_atom_type_description
_atom_type_scat_dispersion_real
_atom_type_scat_dispersion_imag
_atom_type_scat_source
C C 0.0033 0.0016 'International Tables Vol C Tables 4.2.6.8 and 6.1.1.4'
H H 0.0000 0.0000 'International Tables Vol C Tables 4.2.6.8 and 6.1.1.4'
F F 0.0171 0.0103 'International Tables Vol C Tables 4.2.6.8 and 6.1.1.4'
N N 0.0061 0.0033 'International Tables Vol C Tables 4.2.6.8 and 6.1.1.4'
Ni Ni 0.3393 1.1124 'International Tables Vol C Tables 4.2.6.8 and 6.1.1.4'
P P 0.1023 0.0942 'International Tables Vol C Tables 4.2.6.8 and 6.1.1.4'

loop_
_geom_angle_atom_site_label_1
_geom_angle_atom_site_label_2
_geom_angle_atom_site_label_3
_geom_angle
N1 Ni1 N6 91.57(11)
N1 Ni1 N2 80.35(11)
N1 Ni1 N5 115.78(11)
N1 Ni1 N3 90.29(11)
N1 Ni1 N4 163.72(11)
N6 Ni1 N2 99.73(11)
N6 Ni1 N3 177.77(12)
N6 Ni1 N4 82.31(11)
N2 Ni1 N4 85.80(11)
N5 Ni1 N6 87.51(11)
N5 Ni1 N2 162.33(11)
N5 Ni1 N3 90.58(11)
N5 Ni1 N4 79.17(11)
N3 Ni1 N2 81.80(11)
N3 Ni1 N4 96.21(11)
F11 P2 F9 89.97(11)
F7 P2 F9 90.25(11)
F7 P2 F11 89.94(11)
F7 P2 F10 179.58(12)
F7 P2 F8 90.11(12)
F7 P2 F12 89.80(12)
F10 P2 F9 89.63(12)
F10 P2 F11 89.65(11)
F10 P2 F8 90.29(12)
F10 P2 F12 90.32(12)
F8 P2 F9 89.42(12)
F8 P2 F11 179.39(15)
F8 P2 F12 90.69(12)
F12 P2 F9 179.89(15)
F12 P2 F11 89.92(12)
F4 P1 F1 177.84(14)
F4 P1 F2 88.88(12)
F1 P1 F2 89.11(13)
F6 P1 F4 90.06(13)
F6 P1 F1 90.68(14)
F6 P1 F2 88.43(15)
F3 P1 F4 89.84(13)
F3 P1 F1 89.37(13)
F3 P1 F2 90.07(17)
F3 P1 F6 178.50(18)
F5 P1 F4 91.00(13)
F5 P1 F1 91.02(14)
F5 P1 F2 179.08(19)
F5 P1 F6 90.65(18)
F5 P1 F3 90.85(19)
C1 N1 Ni1 129.9(3)
C1 N1 C5 117.8(3)
C5 N1 Ni1 112.2(2)
C20 N6 Ni1 113.4(2)
C20 N6 C24 118.1(3)
C24 N6 Ni1 126.8(2)
C6 N2 Ni1 104.74(19)
C6 N2 C7 111.4(3)
C6 N2 C26 113.9(3)
C7 N2 Ni1 110.8(2)
C7 N2 C26 111.4(3)
C26 N2 Ni1 104.1(2)
C13 N5 Ni1 129.3(2)
C13 N5 C17 118.7(3)
C17 N5 Ni1 111.9(2)
C8 N3 Ni1 114.9(2)
C8 N3 C12 118.0(3)
C12 N3 Ni1 127.1(3)
C19 N4 Ni1 110.2(2)
C19 N4 C25 111.5(3)
C18 N4 Ni1 104.81(19)
C18 N4 C19 110.9(3)
C18 N4 C25 114.3(3)
C25 N4 Ni1 104.7(2)
N6 C20 C19 118.0(3)
N6 C20 C21 121.8(3)
C21 C20 C19 120.2(3)
N1 C1 H1 118.7
N1 C1 C2 122.6(4)
C2 C1 H1 118.7
N1 C5 C6 115.8(3)
N1 C5 C4 122.3(3)
C4 C5 C6 122.0(3)
N5 C13 H13 118.8
N5 C13 C14 122.3(4)
C14 C13 H13 118.8
N5 C17 C18 116.0(3)
N5 C17 C16 121.4(3)
C16 C17 C18 122.6(3)
N2 C6 C5 109.2(3)
N2 C6 H6A 109.8
N2 C6 H6B 109.8
C5 C6 H6A 109.8
C5 C6 H6B 109.8
H6A C6 H6B 108.3
N2 C7 H7A 108.8
N2 C7 H7B 108.8
N2 C7 C8 113.8(3)
H7A C7 H7B 107.7
C8 C7 H7A 108.8
C8 C7 H7B 108.8
N3 C8 C7 117.9(3)
N3 C8 C9 121.7(3)
C9 C8 C7 120.3(3)
C5 C4 H4 120.5
C5 C4 C3 119.0(4)
C3 C4 H4 120.5
C4 C3 H3 120.5
C2 C3 C4 118.9(4)
C2 C3 H3 120.5
N2 C26 H26A 110.0
N2 C26 H26B 110.0
N2 C26 C25 108.6(3)
H26A C26 H26B 108.4
C25 C26 H26A 110.0
C25 C26 H26B 110.0
N6 C24 H24 118.3
N6 C24 C23 123.4(3)
C23 C24 H24 118.3
C16 C15 H15 120.6
C14 C15 H15 120.6
C14 C15 C16 118.8(4)
C8 C9 H9 120.2
C10 C9 C8 119.7(4)
C10 C9 H9 120.2
N4 C19 C20 114.3(3)
N4 C19 H19A 108.7
N4 C19 H19B 108.7
C20 C19 H19A 108.7
C20 C19 H19B 108.7
H19A C19 H19B 107.6
N4 C18 C17 109.2(3)
N4 C18 H18A 109.8
N4 C18 H18B 109.8
C17 C18 H18A 109.8
C17 C18 H18B 109.8
H18A C18 H18B 108.3
C1 C2 C3 119.4(3)
C1 C2 H2 120.3
C3 C2 H2 120.3
N3 C12 H12 118.4
N3 C12 C11 123.2(4)
C11 C12 H12 118.4
C17 C16 C15 119.2(4)
C17 C16 H16 120.4
C15 C16 H16 120.4
C20 C21 H21 120.3
C22 C21 C20 119.5(4)
C22 C21 H21 120.3
C13 C14 C15 119.4(3)
C13 C14 H14 120.3
C15 C14 H14 120.3
N4 C25 C26 109.0(3)
N4 C25 H25A 109.9
N4 C25 H25B 109.9
C26 C25 H25A 109.9
C26 C25 H25B 109.9
H25A C25 H25B 108.3
C12 C11 H11 120.5
C12 C11 C10 119.1(4)
C10 C11 H11 120.5
C24 C23 H23 120.8
C24 C23 C22 118.4(4)
C22 C23 H23 120.8
C9 C10 H10 120.9
C11 C10 C9 118.3(4)
C11 C10 H10 120.9
C21 C22 C23 118.9(4)
C21 C22 H22 120.6
C23 C22 H22 120.6

loop_
_geom_bond_atom_site_label_1
_geom_bond_atom_site_label_2
_geom_bond_distance
Ni1 N1 2.077(3)
Ni1 N6 2.085(3)
Ni1 N2 2.098(3)
Ni1 N5 2.085(3)
Ni1 N3 2.092(3)
Ni1 N4 2.102(3)
P2 F9 1.611(2)
P2 F11 1.6052(19)
P2 F7 1.592(2)
P2 F10 1.595(2)
P2 F8 1.602(2)
P2 F12 1.602(2)
P1 F4 1.594(2)
P1 F1 1.597(2)
P1 F2 1.601(2)
P1 F6 1.584(3)
P1 F3 1.580(3)
P1 F5 1.566(3)
N1 C1 1.347(4)
N1 C5 1.352(4)
N6 C20 1.345(4)
N6 C24 1.346(4)
N2 C6 1.473(4)
N2 C7 1.493(4)
N2 C26 1.495(4)
N5 C13 1.347(4)
N5 C17 1.355(4)
N3 C8 1.334(4)
N3 C12 1.353(4)
N4 C19 1.490(4)
N4 C18 1.468(4)
N4 C25 1.490(4)
C20 C19 1.499(5)
C20 C21 1.386(5)
C1 H1 0.9500
C1 C2 1.373(5)
C5 C6 1.520(4)
C5 C4 1.380(5)
C13 H13 0.9500
C13 C14 1.372(5)
C17 C18 1.511(5)
C17 C16 1.382(5)
C6 H6A 0.9900
C6 H6B 0.9900
C7 H7A 0.9900
C7 H7B 0.9900
C7 C8 1.502(5)
C8 C9 1.390(5)
C4 H4 0.9500
C4 C3 1.387(5)
C3 H3 0.9500
C3 C2 1.374(5)
C26 H26A 0.9900
C26 H26B 0.9900
C26 C25 1.522(5)
C24 H24 0.9500
C24 C23 1.374(5)
C15 H15 0.9500
C15 C16 1.392(5)
C15 C14 1.377(5)
C9 H9 0.9500
C9 C10 1.385(5)
C19 H19A 0.9900
C19 H19B 0.9900
C18 H18A 0.9900
C18 H18B 0.9900
C2 H2 0.9500
C12 H12 0.9500
C12 C11 1.367(5)
C16 H16 0.9500
C21 H21 0.9500
C21 C22 1.385(5)
C14 H14 0.9500
C25 H25A 0.9900
C25 H25B 0.9900
C11 H11 0.9500
C11 C10 1.380(5)
C23 H23 0.9500
C23 C22 1.386(5)
C10 H10 0.9500
C22 H22 0.9500
